data_7005338
loop_
_publ_author_name
'Ma, Liping'
'Zhang, Jie'
'Cai, Ruifang'
'Chen, Zhenxia'
'Zhou, Xigeng'

_publ_section_title
;
 Facile construction of novel organolanthanide square-planar
 macrocycles through addition of carbodiimide to an amino group.
;
_journal_issue 25
_journal_name_full 'Dalton transactions (Cambridge, England : 2003)'
_journal_page_first 2718
_journal_page_last 2722
_journal_paper_doi 10.1039/b700845g
_journal_year 2007
_chemical_formula_sum 'C116 H152 N12 S4 Yb4'
_chemical_formula_weight 2534.90
_chemical_name_systematic
;
?
;
_space_group_IT_number 15
_symmetry_cell_setting monoclinic
_symmetry_space_group_name_Hall '-C 2yc'
_symmetry_space_group_name_H-M 'C 1 2/c 1'
_atom_sites_solution_hydrogens geom
_atom_sites_solution_primary direct
_atom_sites_solution_secondary difmap
_audit_creation_method SHELXL-97
_cell_angle_alpha 90.00
_cell_angle_beta 112.029(3)
_cell_angle_gamma 90.00
_cell_formula_units_Z 4
_cell_length_a 29.400(8)
_cell_length_b 16.934(4)
_cell_length_c 30.963(12)
_cell_measurement_reflns_used 5335
_cell_measurement_temperature 293(2)
_cell_measurement_theta_max 19.94
_cell_measurement_theta_min 2.19
_cell_volume 14290(8)
_computing_cell_refinement 'Bruker SMART'
_computing_data_collection 'Bruker SMART'
_computing_data_reduction 'Bruker SAINT'
_computing_molecular_graphics 'Bruker SHELXTL'
_computing_publication_material 'Bruker SHELXTL'
_computing_structure_refinement 'SHELXL-97 (Sheldrick, 1997)'
_computing_structure_solution 'SHELXS-97 (Sheldrick, 1990)'
_diffrn_ambient_temperature 293(2)
_diffrn_measured_fraction_theta_full 0.997
_diffrn_measured_fraction_theta_max 0.997
_diffrn_measurement_device_type 'CCD area detector'
_diffrn_measurement_method 'phi and omega scans'
_diffrn_radiation_monochromator graphite
_diffrn_radiation_source 'fine-focus sealed tube'
_diffrn_radiation_type MoK\a
_diffrn_radiation_wavelength 0.71073
_diffrn_reflns_av_R_equivalents 0.0555
_diffrn_reflns_av_sigmaI/netI 0.0795
_diffrn_reflns_limit_h_max 34
_diffrn_reflns_limit_h_min -34
_diffrn_reflns_limit_k_max 17
_diffrn_reflns_limit_k_min -20
_diffrn_reflns_limit_l_max 36
_diffrn_reflns_limit_l_min -36
_diffrn_reflns_number 31371
_diffrn_reflns_theta_full 25.01
_diffrn_reflns_theta_max 25.01
_diffrn_reflns_theta_min 1.45
_diffrn_standards_decay_% 6.62
_exptl_absorpt_coefficient_mu 2.692
_exptl_absorpt_correction_T_max 0.7745
_exptl_absorpt_correction_T_min 0.6882
_exptl_absorpt_correction_type multi-scan
_exptl_absorpt_process_details sadabs
_exptl_crystal_colour orange
_exptl_crystal_density_diffrn 1.178
_exptl_crystal_density_method 'not measured'
_exptl_crystal_description prismatic
_exptl_crystal_F_000 5104
_exptl_crystal_size_max 0.15
_exptl_crystal_size_mid 0.12
_exptl_crystal_size_min 0.10
_refine_diff_density_max 2.510
_refine_diff_density_min -0.952
_refine_diff_density_rms 0.257
_refine_ls_extinction_method none
_refine_ls_goodness_of_fit_ref 1.038
_refine_ls_hydrogen_treatment constr
_refine_ls_matrix_type full
_refine_ls_number_parameters 583
_refine_ls_number_reflns 12565
_refine_ls_number_restraints 6
_refine_ls_restrained_S_all 1.039
_refine_ls_R_factor_all 0.1388
_refine_ls_R_factor_gt 0.0856
_refine_ls_shift/su_max 0.009
_refine_ls_shift/su_mean 0.001
_refine_ls_structure_factor_coef Fsqd
_refine_ls_weighting_details 'calc w=1/[\s^2^(Fo^2^)+(0.1735P)^2^+165.6492P] where P=(Fo^2^+2Fc^2^)/3'
_refine_ls_weighting_scheme calc
_refine_ls_wR_factor_gt 0.2587
_refine_ls_wR_factor_ref 0.3094
_reflns_number_gt 7201
_reflns_number_total 12565
_reflns_threshold_expression >2sigma(I)
_cod_data_source_file b700845g.txt
_cod_data_source_block 51117a
_cod_depositor_comments
;
The following automatic conversions were performed:
'_symmetry_cell_setting' value 'Monoclinic' changed to 'monoclinic'
according to '/home/saulius/struct/CIF-dictionaries/cif_core.dic'
dictionary named 'cif_core.dic' version 2.4.1 from 2010-06-29.

Automatic conversion script
Id: cif_fix_enum 1527 2010-12-29 10:47:43Z saulius 
;
_cod_original_cell_volume 14291(8)
_cod_original_sg_symbol_H-M C2/c
_cod_database_code 7005338

loop_
_symmetry_equiv_pos_as_xyz
'x, y, z'
'-x, y, -z+1/2'
'x+1/2, y+1/2, z'
'-x+1/2, y+1/2, -z+1/2'
'-x, -y, -z'
'x, -y, z-1/2'
'-x+1/2, -y+1/2, -z'
'x+1/2, -y+1/2, z-1/2'

loop_
_atom_site_label
_atom_site_type_symbol
_atom_site_fract_x
_atom_site_fract_y
_atom_site_fract_z
_atom_site_U_iso_or_equiv
_atom_site_adp_type
_atom_site_occupancy
_atom_site_symmetry_multiplicity
_atom_site_calc_flag
_atom_site_refinement_flags
_atom_site_disorder_assembly
_atom_site_disorder_group
Yb1 Yb 0.58362(2) 0.12751(4) 0.58756(2) 0.0588(2) Uani 1 1 d . . .
Yb2 Yb 0.72053(2) 0.13197(4) 0.90580(2) 0.0613(3) Uani 1 1 d . . .
S1 S 0.32179(14) 0.0748(3) 0.53823(13) 0.0691(10) Uani 1 1 d . . .
S2 S 0.66111(13) 0.1844(2) 0.65582(13) 0.0645(9) Uani 1 1 d . . .
N1 N 0.5260(4) 0.2102(8) 0.6025(4) 0.062(3) Uani 1 1 d . . .
N2 N 0.5712(4) 0.3224(8) 0.6242(4) 0.071(3) Uani 1 1 d . . .
H2B H 0.5923 0.3048 0.6134 0.085 Uiso 1 1 calc R . .
N3 N 0.4868(4) 0.3304(8) 0.6066(5) 0.075(3) Uani 1 1 d . . .
H3B H 0.4662 0.3091 0.6168 0.090 Uiso 1 1 calc R . .
N4 N 0.6761(4) 0.0516(7) 0.8410(4) 0.059(3) Uani 1 1 d . . .
N5 N 0.6684(10) -0.0588(11) 0.8805(6) 0.172(11) Uani 1 1 d . . .
H5B H 0.6730 -0.0297 0.9045 0.207 Uiso 1 1 calc R . .
N6 N 0.6482(11) -0.0651(11) 0.7969(6) 0.178(12) Uani 1 1 d . . .
H6B H 0.6204 -0.0538 0.7754 0.214 Uiso 1 1 calc R . .
C1 C 0.6151(8) 0.2392(12) 0.5482(6) 0.089(5) Uani 1 1 d . . .
H1A H 0.6312 0.2880 0.5633 0.107 Uiso 1 1 calc R . .
C2 C 0.5687(8) 0.2320(12) 0.5217(7) 0.090(6) Uani 1 1 d . . .
H2A H 0.5446 0.2747 0.5147 0.108 Uiso 1 1 calc R . .
C3 C 0.5591(7) 0.1555(14) 0.5013(6) 0.094(6) Uani 1 1 d . . .
H3A H 0.5289 0.1383 0.4762 0.112 Uiso 1 1 calc R . .
C4 C 0.6067(10) 0.1177(13) 0.5156(8) 0.106(7) Uani 1 1 d . . .
H4A H 0.6150 0.0697 0.5025 0.127 Uiso 1 1 calc R . .
C5 C 0.6385(8) 0.1706(17) 0.5444(8) 0.106(7) Uani 1 1 d . . .
H5A H 0.6742 0.1641 0.5568 0.128 Uiso 1 1 calc R . .
C6 C 0.5276(7) 0.0038(10) 0.5841(6) 0.076(4) Uani 1 1 d . . .
H6A H 0.4917 0.0033 0.5718 0.091 Uiso 1 1 calc R . .
C7 C 0.5555(7) -0.0187(9) 0.5616(6) 0.081(5) Uani 1 1 d . . .
H7A H 0.5431 -0.0373 0.5292 0.098 Uiso 1 1 calc R . .
C8 C 0.6072(7) -0.0203(10) 0.5929(7) 0.091(5) Uani 1 1 d . . .
H8A H 0.6345 -0.0437 0.5866 0.109 Uiso 1 1 calc R . .
C9 C 0.6064(8) -0.0002(10) 0.6377(6) 0.093(6) Uani 1 1 d . . .
H9A H 0.6337 -0.0062 0.6678 0.112 Uiso 1 1 calc R . .
C10 C 0.5587(7) 0.0169(9) 0.6311(6) 0.077(5) Uani 1 1 d . . .
H10A H 0.5470 0.0259 0.6565 0.092 Uiso 1 1 calc R . .
C11 C 0.3826(5) 0.1121(9) 0.5571(5) 0.063(4) Uani 1 1 d . . .
C12 C 0.4001(6) 0.1423(9) 0.5258(5) 0.067(4) Uani 1 1 d . . .
H12A H 0.3803 0.1411 0.4943 0.080 Uiso 1 1 calc R . .
C13 C 0.4489(5) 0.1765(9) 0.5401(5) 0.066(4) Uani 1 1 d . . .
H13A H 0.4604 0.1981 0.5185 0.080 Uiso 1 1 calc R . .
C14 C 0.4774(5) 0.1757(9) 0.5866(5) 0.061(4) Uani 1 1 d . . .
C15 C 0.4602(5) 0.1405(9) 0.6180(5) 0.068(4) Uani 1 1 d . . .
H15A H 0.4805 0.1385 0.6493 0.082 Uiso 1 1 calc R . .
C16 C 0.4152(5) 0.1094(10) 0.6043(5) 0.072(4) Uani 1 1 d . . .
H16A H 0.4050 0.0856 0.6263 0.087 Uiso 1 1 calc R . .
C17 C 0.5290(5) 0.2872(9) 0.6110(5) 0.063(4) Uani 1 1 d . . .
C18 C 0.5864(6) 0.3926(9) 0.6575(6) 0.073(4) Uani 1 1 d . . .
H18A H 0.5574 0.4189 0.6589 0.087 Uiso 1 1 calc R . .
C19 C 0.6184(11) 0.3641(12) 0.7043(7) 0.136(10) Uani 1 1 d . . .
H19A H 0.6498 0.3460 0.7046 0.163 Uiso 1 1 calc R . .
H19B H 0.6028 0.3217 0.7148 0.163 Uiso 1 1 calc R . .
C20 C 0.6246(14) 0.4426(17) 0.7360(10) 0.183(15) Uani 1 1 d . . .
H20A H 0.5930 0.4664 0.7311 0.219 Uiso 1 1 calc R . .
H20B H 0.6411 0.4307 0.7689 0.219 Uiso 1 1 calc R . .
C21 C 0.6567(11) 0.4984(16) 0.7182(14) 0.175(13) Uani 1 1 d . . .
H21A H 0.6672 0.5447 0.7380 0.210 Uiso 1 1 calc R . .
H21B H 0.6856 0.4708 0.7180 0.210 Uiso 1 1 calc R . .
C22 C 0.6272(10) 0.5194(15) 0.6743(9) 0.121(8) Uani 1 1 d . . .
H22A H 0.6433 0.5596 0.6628 0.145 Uiso 1 1 calc R . .
H22B H 0.5969 0.5414 0.6747 0.145 Uiso 1 1 calc R . .
C23 C 0.6158(9) 0.4487(14) 0.6423(8) 0.123(8) Uani 1 1 d . . .
H23A H 0.5976 0.4652 0.6105 0.148 Uiso 1 1 calc R . .
H23B H 0.6460 0.4238 0.6437 0.148 Uiso 1 1 calc R . .
C24 C 0.4754(6) 0.4097(10) 0.5858(6) 0.077(4) Uani 1 1 d . . .
H24A H 0.5062 0.4391 0.5936 0.092 Uiso 1 1 calc R . .
C25 C 0.4521(16) 0.4056(17) 0.5358(9) 0.23(2) Uani 1 1 d . . .
H25A H 0.4224 0.3743 0.5271 0.279 Uiso 1 1 calc R . .
H25B H 0.4739 0.3805 0.5230 0.279 Uiso 1 1 calc R . .
C26 C 0.4397(18) 0.4883(18) 0.5162(10) 0.23(2) Uani 1 1 d . . .
H26A H 0.4215 0.4859 0.4828 0.278 Uiso 1 1 calc R . .
H26B H 0.4696 0.5180 0.5219 0.278 Uiso 1 1 calc R . .
C27 C 0.4084(8) 0.5289(15) 0.5403(15) 0.174(16) Uani 1 1 d . . .
H27A H 0.3959 0.5788 0.5250 0.209 Uiso 1 1 calc R . .
H27B H 0.3806 0.4957 0.5377 0.209 Uiso 1 1 calc R . .
C28 C 0.4366(13) 0.5422(19) 0.5869(12) 0.180(14) Uani 1 1 d . . .
H28A H 0.4191 0.5726 0.6023 0.217 Uiso 1 1 calc R . .
H28B H 0.4675 0.5677 0.5912 0.217 Uiso 1 1 calc R . .
C29 C 0.4437(11) 0.4530(14) 0.6036(11) 0.159(11) Uani 1 1 d . . .
H29A H 0.4576 0.4515 0.6374 0.190 Uiso 1 1 calc R . .
H29B H 0.4119 0.4273 0.5933 0.190 Uiso 1 1 calc R . .
C30 C 0.6978(9) 0.2544(11) 0.8479(7) 0.095(6) Uani 1 1 d . . .
H30A H 0.6941 0.2560 0.8152 0.114 Uiso 1 1 calc R . .
C31 C 0.7389(7) 0.2761(11) 0.8879(8) 0.093(6) Uani 1 1 d . . .
H31A H 0.7704 0.2928 0.8868 0.112 Uiso 1 1 calc R . .
C32 C 0.7279(7) 0.2811(9) 0.9275(6) 0.087(5) Uani 1 1 d . . .
H32A H 0.7497 0.3029 0.9574 0.104 Uiso 1 1 calc R . .
C33 C 0.6799(7) 0.2603(10) 0.9170(7) 0.081(5) Uani 1 1 d . . .
H33A H 0.6609 0.2677 0.9368 0.097 Uiso 1 1 calc R . .
C34 C 0.6603(7) 0.2445(9) 0.8668(8) 0.102(7) Uani 1 1 d . . .
H34A H 0.6254 0.2368 0.8480 0.123 Uiso 1 1 calc R . .
C35 C 0.8100(7) 0.1004(16) 0.9109(8) 0.112(7) Uani 1 1 d . . .
H35A H 0.8239 0.1147 0.8877 0.135 Uiso 1 1 calc R . .
C36 C 0.7891(7) 0.0278(14) 0.9143(7) 0.096(6) Uani 1 1 d . . .
H36A H 0.7856 -0.0166 0.8929 0.116 Uiso 1 1 calc R . .
C37 C 0.7819(6) 0.0232(11) 0.9539(7) 0.087(5) Uani 1 1 d . . .
H37A H 0.7732 -0.0246 0.9668 0.104 Uiso 1 1 calc R . .
C38 C 0.7973(6) 0.0927(14) 0.9771(7) 0.096(6) Uani 1 1 d . . .
H38A H 0.8013 0.1020 1.0096 0.115 Uiso 1 1 calc R . .
C39 C 0.8136(7) 0.1450(12) 0.9502(8) 0.099(6) Uani 1 1 d . . .
H39A H 0.8321 0.1940 0.9609 0.119 Uiso 1 1 calc R . .
C40 C 0.6637(5) 0.1485(8) 0.7099(5) 0.058(3) Uani 1 1 d . . .
C41 C 0.7073(5) 0.1142(10) 0.7404(6) 0.074(4) Uani 1 1 d . . .
H41A H 0.7342 0.1117 0.7316 0.088 Uiso 1 1 calc R . .
C42 C 0.7115(5) 0.0840(9) 0.7834(5) 0.069(4) Uani 1 1 d . . .
H42A H 0.7412 0.0632 0.8032 0.083 Uiso 1 1 calc R . .
C43 C 0.6703(5) 0.0848(8) 0.7973(4) 0.056(3) Uani 1 1 d . . .
C44 C 0.6288(5) 0.1209(9) 0.7683(5) 0.063(4) Uani 1 1 d . . .
H44A H 0.6025 0.1261 0.7779 0.076 Uiso 1 1 calc R . .
C45 C 0.6238(5) 0.1514(8) 0.7236(5) 0.062(4) Uani 1 1 d . . .
H45A H 0.5941 0.1729 0.7039 0.074 Uiso 1 1 calc R . .
C46 C 0.6694(11) -0.0202(13) 0.8392(6) 0.143(11) Uani 1 1 d . . .
C47 C 0.6603(11) -0.1426(11) 0.8849(7) 0.116(8) Uani 1 1 d . . .
H47A H 0.6502 -0.1704 0.8551 0.139 Uiso 1 1 calc R . .
C48 C 0.6236(12) -0.1527(16) 0.9088(9) 0.149(11) Uani 1 1 d . . .
H48A H 0.5919 -0.1322 0.8887 0.178 Uiso 1 1 calc R . .
H48B H 0.6345 -0.1227 0.9376 0.178 Uiso 1 1 calc R . .
C49 C 0.6178(10) -0.247(2) 0.9204(10) 0.148(11) Uani 1 1 d . . .
H49A H 0.5979 -0.2518 0.9391 0.177 Uiso 1 1 calc R . .
H49B H 0.6024 -0.2763 0.8918 0.177 Uiso 1 1 calc R . .
C50 C 0.6696(14) -0.2772(14) 0.9471(9) 0.146(11) Uani 1 1 d . . .
H50A H 0.6807 -0.2541 0.9780 0.176 Uiso 1 1 calc R . .
H50B H 0.6672 -0.3337 0.9509 0.176 Uiso 1 1 calc R . .
C51 C 0.7061(13) -0.2653(17) 0.9301(11) 0.157(11) Uani 1 1 d . . .
H51A H 0.6993 -0.2953 0.9017 0.188 Uiso 1 1 calc R . .
H51B H 0.7375 -0.2821 0.9528 0.188 Uiso 1 1 calc R . .
C52 C 0.7072(10) -0.1744(15) 0.9201(10) 0.139(9) Uani 1 1 d . . .
H52A H 0.7147 -0.1458 0.9491 0.167 Uiso 1 1 calc R . .
H52B H 0.7335 -0.1643 0.9091 0.167 Uiso 1 1 calc R . .
C53 C 0.6833(11) -0.1425(17) 0.7933(11) 0.139(9) Uiso 1 1 d D . .
H53A H 0.6960 -0.1666 0.8243 0.167 Uiso 1 1 calc R . .
C54 C 0.726(3) -0.126(4) 0.782(3) 0.59(8) Uiso 1 1 d D . .
H54A H 0.7552 -0.1303 0.8096 0.705 Uiso 1 1 calc R . .
H54B H 0.7237 -0.0728 0.7701 0.705 Uiso 1 1 calc R . .
C55 C 0.7301(14) -0.181(2) 0.7467(15) 0.223(17) Uiso 1 1 d D . .
H55A H 0.7560 -0.2172 0.7638 0.268 Uiso 1 1 calc R . .
H55B H 0.7431 -0.1490 0.7277 0.268 Uiso 1 1 calc R . .
C56 C 0.6912(14) -0.229(2) 0.7136(13) 0.209(15) Uiso 1 1 d D . .
H56A H 0.7049 -0.2733 0.7025 0.251 Uiso 1 1 calc R . .
H56B H 0.6705 -0.1983 0.6872 0.251 Uiso 1 1 calc R . .
C57 C 0.6633(16) -0.257(3) 0.7419(16) 0.26(2) Uiso 1 1 d D . .
H57A H 0.6359 -0.2888 0.7221 0.316 Uiso 1 1 calc R . .
H57B H 0.6844 -0.2916 0.7663 0.316 Uiso 1 1 calc R . .
C58 C 0.6440(15) -0.195(3) 0.7640(17) 0.29(2) Uiso 1 1 d D . .
H58A H 0.6198 -0.1638 0.7399 0.347 Uiso 1 1 calc R . .
H58B H 0.6280 -0.2191 0.7829 0.347 Uiso 1 1 calc R . .

loop_
_atom_site_aniso_label
_atom_site_aniso_U_11
_atom_site_aniso_U_22
_atom_site_aniso_U_33
_atom_site_aniso_U_23
_atom_site_aniso_U_13
_atom_site_aniso_U_12
Yb1 0.0628(4) 0.0659(4) 0.0496(4) -0.0036(3) 0.0233(3) 0.0028(3)
Yb2 0.0508(4) 0.0667(4) 0.0594(4) -0.0157(3) 0.0125(3) 0.0006(3)
S1 0.059(2) 0.084(3) 0.057(2) -0.0029(19) 0.0133(17) -0.0121(19)
S2 0.053(2) 0.083(3) 0.056(2) 0.0031(18) 0.0182(17) -0.0008(18)
N1 0.058(7) 0.081(9) 0.046(7) -0.001(6) 0.019(5) 0.000(6)
N2 0.039(6) 0.084(9) 0.086(9) -0.020(7) 0.020(6) 0.000(6)
N3 0.058(7) 0.081(9) 0.086(10) -0.002(7) 0.029(7) -0.001(7)
N4 0.078(8) 0.055(7) 0.037(6) -0.005(5) 0.013(5) -0.012(6)
N5 0.34(3) 0.083(13) 0.056(10) -0.015(9) 0.030(15) -0.051(16)
N6 0.32(3) 0.092(13) 0.059(10) -0.010(9) 0.002(14) -0.047(17)
C1 0.095(14) 0.092(14) 0.083(13) 0.000(10) 0.036(12) -0.016(11)
C2 0.097(14) 0.107(15) 0.081(13) 0.038(11) 0.050(11) 0.042(12)
C3 0.091(14) 0.132(17) 0.046(10) -0.010(10) 0.013(9) -0.015(12)
C4 0.17(2) 0.106(15) 0.086(14) 0.009(12) 0.094(16) 0.017(15)
C5 0.087(14) 0.15(2) 0.096(16) -0.007(15) 0.047(12) -0.008(14)
C6 0.084(11) 0.069(10) 0.083(12) -0.007(8) 0.040(10) -0.003(8)
C7 0.095(13) 0.066(10) 0.070(11) -0.019(8) 0.016(10) 0.001(9)
C8 0.092(13) 0.068(11) 0.107(15) -0.001(10) 0.031(11) 0.018(9)
C9 0.117(16) 0.067(11) 0.065(12) 0.012(8) 0.000(10) 0.001(10)
C10 0.109(14) 0.056(9) 0.083(13) 0.006(8) 0.057(11) 0.008(9)
C11 0.063(9) 0.073(10) 0.053(8) -0.006(7) 0.023(7) -0.008(7)
C12 0.069(9) 0.074(10) 0.052(9) -0.013(7) 0.017(7) -0.001(7)
C13 0.066(9) 0.067(10) 0.059(9) 0.001(7) 0.016(8) 0.001(7)
C14 0.041(7) 0.078(10) 0.063(9) -0.019(7) 0.019(7) -0.005(6)
C15 0.055(9) 0.097(12) 0.051(9) -0.003(8) 0.019(7) 0.003(8)
C16 0.054(8) 0.107(12) 0.054(9) -0.009(8) 0.018(7) -0.008(8)
C17 0.055(8) 0.060(9) 0.077(10) -0.017(7) 0.029(7) -0.013(7)
C18 0.062(9) 0.066(9) 0.078(11) -0.007(8) 0.012(8) 0.001(7)
C19 0.21(3) 0.083(14) 0.071(13) -0.018(10) 0.001(15) -0.040(14)
C20 0.29(4) 0.13(2) 0.16(2) -0.09(2) 0.13(3) -0.11(3)
C21 0.16(3) 0.098(19) 0.26(4) -0.09(2) 0.06(3) -0.061(18)
C22 0.120(19) 0.12(2) 0.106(18) 0.008(15) 0.029(15) -0.025(15)
C23 0.142(19) 0.120(18) 0.120(18) 0.000(14) 0.063(15) -0.055(15)
C24 0.066(10) 0.067(11) 0.083(12) -0.003(8) 0.012(8) 0.000(8)
C25 0.45(6) 0.12(2) 0.084(18) -0.001(15) 0.05(3) 0.14(3)
C26 0.47(7) 0.11(2) 0.11(2) 0.011(17) 0.10(3) 0.05(3)
C27 0.063(13) 0.093(18) 0.32(5) -0.03(2) 0.02(2) 0.020(12)
C28 0.16(3) 0.12(2) 0.21(4) -0.02(2) 0.02(3) 0.05(2)
C29 0.20(3) 0.090(17) 0.23(3) 0.043(18) 0.14(2) 0.067(18)
C30 0.121(16) 0.077(13) 0.088(14) -0.006(10) 0.041(13) -0.012(11)
C31 0.090(13) 0.073(12) 0.129(18) -0.005(11) 0.055(13) -0.023(10)
C32 0.113(15) 0.056(10) 0.078(12) -0.023(8) 0.021(11) -0.016(9)
C33 0.080(11) 0.072(11) 0.104(14) -0.013(9) 0.049(11) 0.019(9)
C34 0.086(13) 0.037(8) 0.136(18) -0.004(9) -0.015(12) 0.022(8)
C35 0.077(12) 0.16(2) 0.127(19) -0.031(16) 0.064(13) 0.007(14)
C36 0.072(12) 0.120(17) 0.084(14) -0.043(12) 0.013(10) 0.020(11)
C37 0.062(10) 0.088(13) 0.085(13) -0.007(10) -0.002(9) 0.014(9)
C38 0.043(8) 0.140(18) 0.076(12) -0.030(12) -0.011(8) 0.006(10)
C39 0.080(12) 0.086(13) 0.124(17) -0.041(12) 0.029(12) -0.016(10)
C40 0.048(7) 0.066(9) 0.050(8) -0.015(6) 0.008(6) -0.002(6)
C41 0.045(8) 0.097(12) 0.068(10) -0.003(8) 0.009(7) 0.008(7)
C42 0.055(8) 0.089(11) 0.063(10) 0.015(8) 0.022(7) 0.031(8)
C43 0.062(8) 0.061(8) 0.034(7) -0.009(6) 0.005(6) 0.007(6)
C44 0.053(8) 0.088(11) 0.052(8) -0.003(7) 0.024(7) -0.009(7)
C45 0.055(8) 0.065(9) 0.058(9) -0.010(7) 0.012(7) 0.002(7)
C46 0.28(3) 0.088(15) 0.043(11) -0.011(10) 0.041(15) -0.049(17)
C47 0.20(3) 0.066(12) 0.059(12) 0.003(9) 0.021(15) -0.018(13)
C48 0.23(3) 0.11(2) 0.11(2) 0.003(15) 0.06(2) 0.02(2)
C49 0.14(2) 0.20(3) 0.12(2) -0.07(2) 0.067(18) -0.02(2)
C50 0.25(4) 0.079(15) 0.13(2) 0.008(14) 0.10(3) 0.012(19)
C51 0.22(3) 0.13(2) 0.18(3) -0.002(19) 0.13(3) 0.02(2)
C52 0.16(2) 0.11(2) 0.14(2) -0.002(17) 0.05(2) -0.041(17)

loop_
_atom_type_symbol
_atom_type_description
_atom_type_scat_dispersion_real
_atom_type_scat_dispersion_imag
_atom_type_scat_source
C C 0.0033 0.0016 'International Tables Vol C Tables 4.2.6.8 and 6.1.1.4'
H H 0.0000 0.0000 'International Tables Vol C Tables 4.2.6.8 and 6.1.1.4'
N N 0.0061 0.0033 'International Tables Vol C Tables 4.2.6.8 and 6.1.1.4'
S S 0.1246 0.1234 'International Tables Vol C Tables 4.2.6.8 and 6.1.1.4'
Yb Yb -0.3850 5.5486 'International Tables Vol C Tables 4.2.6.8 and 6.1.1.4'

loop_
_geom_angle_atom_site_label_1
_geom_angle_atom_site_label_2
_geom_angle_atom_site_label_3
_geom_angle
_geom_angle_site_symmetry_1
_geom_angle_site_symmetry_3
_geom_angle_publ_flag
N1 Yb1 C3 98.8(6) . . ?
N1 Yb1 C5 124.7(7) . . ?
C3 Yb1 C5 51.8(7) . . ?
N1 Yb1 C4 130.4(6) . . ?
C3 Yb1 C4 33.0(7) . . ?
C5 Yb1 C4 30.7(7) . . ?
N1 Yb1 C10 87.9(5) . . ?
C3 Yb1 C10 131.6(7) . . ?
C5 Yb1 C10 147.3(7) . . ?
C4 Yb1 C10 129.0(6) . . ?
N1 Yb1 C8 138.8(5) . . ?
C3 Yb1 C8 102.2(7) . . ?
C5 Yb1 C8 95.9(8) . . ?
C4 Yb1 C8 80.9(7) . . ?
C10 Yb1 C8 51.9(6) . . ?
N1 Yb1 C9 114.7(6) . . ?
C3 Yb1 C9 133.8(7) . . ?
C5 Yb1 C9 118.5(8) . . ?
C4 Yb1 C9 111.9(7) . . ?
C10 Yb1 C9 30.7(6) . . ?
C8 Yb1 C9 32.2(6) . . ?
N1 Yb1 C1 93.8(6) . . ?
C3 Yb1 C1 51.8(6) . . ?
C5 Yb1 C1 31.0(6) . . ?
C4 Yb1 C1 52.0(6) . . ?
C10 Yb1 C1 175.9(7) . . ?
C8 Yb1 C1 126.9(7) . . ?
C9 Yb1 C1 145.9(7) . . ?
N1 Yb1 C2 80.2(5) . . ?
C3 Yb1 C2 32.0(6) . . ?
C5 Yb1 C2 49.6(7) . . ?
C4 Yb1 C2 52.2(6) . . ?
C10 Yb1 C2 155.1(7) . . ?
C8 Yb1 C2 131.9(6) . . ?
C9 Yb1 C2 163.9(7) . . ?
C1 Yb1 C2 29.0(5) . . ?
N1 Yb1 C7 116.7(5) . . ?
C3 Yb1 C7 85.5(7) . . ?
C5 Yb1 C7 107.1(7) . . ?
C4 Yb1 C7 80.2(7) . . ?
C10 Yb1 C7 50.1(5) . . ?
C8 Yb1 C7 32.5(5) . . ?
C9 Yb1 C7 51.9(5) . . ?
C1 Yb1 C7 131.7(6) . . ?
C2 Yb1 C7 117.1(7) . . ?
N1 Yb1 S2 95.3(3) . . ?
C3 Yb1 S2 126.4(5) . . ?
C5 Yb1 S2 77.9(5) . . ?
C4 Yb1 S2 106.8(7) . . ?
C10 Yb1 S2 100.1(5) . . ?
C8 Yb1 S2 99.9(4) . . ?
C9 Yb1 S2 82.7(4) . . ?
C1 Yb1 S2 76.0(4) . . ?
C2 Yb1 S2 102.7(6) . . ?
C7 Yb1 S2 131.6(4) . . ?
N1 Yb1 C6 89.8(5) . . ?
C3 Yb1 C6 100.3(6) . . ?
C5 Yb1 C6 135.3(7) . . ?
C4 Yb1 C6 106.1(7) . . ?
C10 Yb1 C6 31.5(5) . . ?
C8 Yb1 C6 51.9(6) . . ?
C9 Yb1 C6 51.8(6) . . ?
C1 Yb1 C6 152.1(6) . . ?
C2 Yb1 C6 125.9(7) . . ?
C7 Yb1 C6 28.9(5) . . ?
S2 Yb1 C6 131.3(4) . . ?
N4 Yb2 C33 117.7(5) . . ?
N4 Yb2 C39 129.8(5) . . ?
C33 Yb2 C39 108.1(6) . . ?
N4 Yb2 C34 88.0(5) . . ?
C33 Yb2 C34 33.2(6) . . ?
C39 Yb2 C34 126.5(7) . . ?
N4 Yb2 C38 127.1(6) . . ?
C33 Yb2 C38 113.8(6) . . ?
C39 Yb2 C38 31.9(6) . . ?
C34 Yb2 C38 144.9(6) . . ?
N4 Yb2 C32 137.9(5) . . ?
C33 Yb2 C32 30.7(5) . . ?
C39 Yb2 C32 79.0(6) . . ?
C34 Yb2 C32 51.6(6) . . ?
C38 Yb2 C32 93.9(7) . . ?
N4 Yb2 C31 116.8(6) . . ?
C33 Yb2 C31 51.6(6) . . ?
C39 Yb2 C31 76.7(7) . . ?
C34 Yb2 C31 50.8(6) . . ?
C38 Yb2 C31 103.8(7) . . ?
C32 Yb2 C31 30.9(6) . . ?
N4 Yb2 C37 96.9(5) . . ?
C33 Yb2 C37 140.9(6) . . ?
C39 Yb2 C37 52.2(6) . . ?
C34 Yb2 C37 173.9(7) . . ?
C38 Yb2 C37 30.4(6) . . ?
C32 Yb2 C37 124.3(6) . . ?
C31 Yb2 C37 128.8(6) . . ?
N4 Yb2 C36 81.8(5) . . ?
C33 Yb2 C36 159.7(6) . . ?
C39 Yb2 C36 51.6(6) . . ?
C34 Yb2 C36 156.2(8) . . ?
C38 Yb2 C36 49.3(6) . . ?
C32 Yb2 C36 130.0(7) . . ?
C31 Yb2 C36 116.0(7) . . ?
C37 Yb2 C36 29.3(6) . . ?
N4 Yb2 C35 98.9(6) . . ?
C33 Yb2 C35 132.1(7) . . ?
C39 Yb2 C35 31.3(6) . . ?
C34 Yb2 C35 132.5(8) . . ?
C38 Yb2 C35 50.4(7) . . ?
C32 Yb2 C35 101.4(8) . . ?
C31 Yb2 C35 85.4(8) . . ?
C37 Yb2 C35 50.4(7) . . ?
C36 Yb2 C35 30.8(6) . . ?
N4 Yb2 C30 87.6(5) . . ?
C33 Yb2 C30 54.4(6) . . ?
C39 Yb2 C30 104.1(7) . . ?
C34 Yb2 C30 31.9(6) . . ?
C38 Yb2 C30 134.1(7) . . ?
C32 Yb2 C30 52.6(6) . . ?
C31 Yb2 C30 31.3(6) . . ?
C37 Yb2 C30 151.5(7) . . ?
C36 Yb2 C30 125.7(8) . . ?
C35 Yb2 C30 101.1(8) . . ?
N4 Yb2 S1 95.6(3) . 2_656 ?
C33 Yb2 S1 82.2(4) . 2_656 ?
C39 Yb2 S1 110.2(6) . 2_656 ?
C34 Yb2 S1 99.6(6) . 2_656 ?
C38 Yb2 S1 79.8(5) . 2_656 ?
C32 Yb2 S1 101.4(5) . 2_656 ?
C31 Yb2 S1 131.6(5) . 2_656 ?
C37 Yb2 S1 76.4(5) . 2_656 ?
C36 Yb2 S1 102.7(6) . 2_656 ?
C35 Yb2 S1 126.0(6) . 2_656 ?
C30 Yb2 S1 131.4(5) . 2_656 ?
C11 S1 Yb2 108.3(5) . 2_656 ?
C40 S2 Yb1 110.6(5) . . ?
C17 N1 C14 116.6(12) . . ?
C17 N1 Yb1 128.3(9) . . ?
C14 N1 Yb1 112.4(9) . . ?
C17 N2 C18 125.1(12) . . ?
C17 N2 H2B 117.4 . . ?
C18 N2 H2B 117.4 . . ?
C17 N3 C24 124.5(13) . . ?
C17 N3 H3B 117.7 . . ?
C24 N3 H3B 117.7 . . ?
C46 N4 C43 113.0(13) . . ?
C46 N4 Yb2 129.4(12) . . ?
C43 N4 Yb2 114.3(8) . . ?
C46 N5 C47 125.8(17) . . ?
C46 N5 H5B 117.1 . . ?
C47 N5 H5B 117.1 . . ?
C46 N6 C53 114(2) . . ?
C46 N6 H6B 123.1 . . ?
C53 N6 H6B 123.1 . . ?
C2 C1 C5 107.7(19) . . ?
C2 C1 Yb1 75.9(11) . . ?
C5 C1 Yb1 72.8(12) . . ?
C2 C1 H1A 125.7 . . ?
C5 C1 H1A 125.7 . . ?
Yb1 C1 H1A 125.7 . . ?
C1 C2 C3 110.6(17) . . ?
C1 C2 Yb1 75.0(11) . . ?
C3 C2 Yb1 71.1(10) . . ?
C1 C2 H2A 124.6 . . ?
C3 C2 H2A 124.6 . . ?
Yb1 C2 H2A 124.6 . . ?
C2 C3 C4 104.9(17) . . ?
C2 C3 Yb1 76.8(10) . . ?
C4 C3 Yb1 74.6(10) . . ?
C2 C3 H3A 126.5 . . ?
C4 C3 H3A 126.5 . . ?
Yb1 C3 H3A 126.5 . . ?
C5 C4 C3 105.0(19) . . ?
C5 C4 Yb1 74.3(11) . . ?
C3 C4 Yb1 72.4(9) . . ?
C5 C4 H4A 127.0 . . ?
C3 C4 H4A 127.0 . . ?
Yb1 C4 H4A 127.0 . . ?
C4 C5 C1 112(2) . . ?
C4 C5 Yb1 75.0(11) . . ?
C1 C5 Yb1 76.2(11) . . ?
C4 C5 H5A 123.8 . . ?
C1 C5 H5A 123.8 . . ?
Yb1 C5 H5A 123.8 . . ?
C7 C6 C10 107.5(16) . . ?
C7 C6 Yb1 75.4(10) . . ?
C10 C6 Yb1 71.4(9) . . ?
C7 C6 H6A 125.9 . . ?
C10 C6 H6A 125.9 . . ?
Yb1 C6 H6A 125.9 . . ?
C6 C7 C8 110.6(16) . . ?
C6 C7 Yb1 75.7(10) . . ?
C8 C7 Yb1 71.7(9) . . ?
C6 C7 H7A 124.6 . . ?
C8 C7 H7A 124.6 . . ?
Yb1 C7 H7A 124.6 . . ?
C9 C8 C7 104.4(17) . . ?
C9 C8 Yb1 74.4(10) . . ?
C7 C8 Yb1 75.7(9) . . ?
C9 C8 H8A 126.8 . . ?
C7 C8 H8A 126.8 . . ?
Yb1 C8 H8A 126.8 . . ?
C10 C9 C8 106.9(16) . . ?
C10 C9 Yb1 73.4(10) . . ?
C8 C9 Yb1 73.4(10) . . ?
C10 C9 H9A 126.2 . . ?
C8 C9 H9A 126.2 . . ?
Yb1 C9 H9A 126.2 . . ?
C9 C10 C6 110.5(15) . . ?
C9 C10 Yb1 75.8(10) . . ?
C6 C10 Yb1 77.0(9) . . ?
C9 C10 H10A 124.2 . . ?
C6 C10 H10A 124.2 . . ?
Yb1 C10 H10A 124.2 . . ?
C12 C11 C16 117.3(14) . . ?
C12 C11 S1 120.3(12) . . ?
C16 C11 S1 122.4(11) . . ?
C11 C12 C13 121.9(14) . . ?
C11 C12 H12A 119.1 . . ?
C13 C12 H12A 119.1 . . ?
C14 C13 C12 117.4(14) . . ?
C14 C13 H13A 121.3 . . ?
C12 C13 H13A 121.3 . . ?
C13 C14 C15 120.2(13) . . ?
C13 C14 N1 119.3(13) . . ?
C15 C14 N1 120.6(13) . . ?
C16 C15 C14 121.7(14) . . ?
C16 C15 H15A 119.1 . . ?
C14 C15 H15A 119.1 . . ?
C15 C16 C11 121.2(14) . . ?
C15 C16 H16A 119.4 . . ?
C11 C16 H16A 119.4 . . ?
N2 C17 N1 119.9(13) . . ?
N2 C17 N3 119.8(13) . . ?
N1 C17 N3 120.2(12) . . ?
C23 C18 C19 106.8(17) . . ?
C23 C18 N2 110.3(15) . . ?
C19 C18 N2 109.0(14) . . ?
C23 C18 H18A 110.3 . . ?
C19 C18 H18A 110.3 . . ?
N2 C18 H18A 110.3 . . ?
C18 C19 C20 102(2) . . ?
C18 C19 H19A 111.3 . . ?
C20 C19 H19A 111.3 . . ?
C18 C19 H19B 111.3 . . ?
C20 C19 H19B 111.3 . . ?
H19A C19 H19B 109.2 . . ?
C21 C20 C19 103(2) . . ?
C21 C20 H20A 111.2 . . ?
C19 C20 H20A 111.2 . . ?
C21 C20 H20B 111.2 . . ?
C19 C20 H20B 111.2 . . ?
H20A C20 H20B 109.1 . . ?
C22 C21 C20 105(2) . . ?
C22 C21 H21A 110.7 . . ?
C20 C21 H21A 110.7 . . ?
C22 C21 H21B 110.7 . . ?
C20 C21 H21B 110.7 . . ?
H21A C21 H21B 108.8 . . ?
C21 C22 C23 111(2) . . ?
C21 C22 H22A 109.5 . . ?
C23 C22 H22A 109.5 . . ?
C21 C22 H22B 109.5 . . ?
C23 C22 H22B 109.5 . . ?
H22A C22 H22B 108.1 . . ?
C18 C23 C22 108.3(18) . . ?
C18 C23 H23A 110.0 . . ?
C22 C23 H23A 110.0 . . ?
C18 C23 H23B 110.0 . . ?
C22 C23 H23B 110.0 . . ?
H23A C23 H23B 108.4 . . ?
C25 C24 C29 109(2) . . ?
C25 C24 N3 111.4(16) . . ?
C29 C24 N3 111.7(16) . . ?
C25 C24 H24A 108.3 . . ?
C29 C24 H24A 108.3 . . ?
N3 C24 H24A 108.3 . . ?
C24 C25 C26 109(2) . . ?
C24 C25 H25A 109.8 . . ?
C26 C25 H25A 109.8 . . ?
C24 C25 H25B 109.8 . . ?
C26 C25 H25B 109.8 . . ?
H25A C25 H25B 108.3 . . ?
C25 C26 C27 108(3) . . ?
C25 C26 H26A 110.0 . . ?
C27 C26 H26A 110.0 . . ?
C25 C26 H26B 110.0 . . ?
C27 C26 H26B 110.0 . . ?
H26A C26 H26B 108.4 . . ?
C28 C27 C26 110(2) . . ?
C28 C27 H27A 109.7 . . ?
C26 C27 H27A 109.7 . . ?
C28 C27 H27B 109.6 . . ?
C26 C27 H27B 109.7 . . ?
H27A C27 H27B 108.2 . . ?
C27 C28 C29 98(3) . . ?
C27 C28 H28A 112.2 . . ?
C29 C28 H28A 112.2 . . ?
C27 C28 H28B 112.2 . . ?
C29 C28 H28B 112.2 . . ?
H28A C28 H28B 109.8 . . ?
C24 C29 C28 113(2) . . ?
C24 C29 H29A 109.1 . . ?
C28 C29 H29A 109.1 . . ?
C24 C29 H29B 109.1 . . ?
C28 C29 H29B 109.1 . . ?
H29A C29 H29B 107.8 . . ?
C31 C30 C34 102.1(17) . . ?
C31 C30 Yb2 72.3(11) . . ?
C34 C30 Yb2 70.9(10) . . ?
C31 C30 H30A 128.5 . . ?
C34 C30 H30A 128.5 . . ?
Yb2 C30 H30A 128.5 . . ?
C32 C31 C30 112.5(17) . . ?
C32 C31 Yb2 74.5(10) . . ?
C30 C31 Yb2 76.4(10) . . ?
C32 C31 H31A 123.5 . . ?
C30 C31 H31A 123.5 . . ?
Yb2 C31 H31A 123.5 . . ?
C33 C32 C31 109.7(16) . . ?
C33 C32 Yb2 73.2(9) . . ?
C31 C32 Yb2 74.7(10) . . ?
C33 C32 H32A 124.9 . . ?
C31 C32 H32A 124.9 . . ?
Yb2 C32 H32A 124.9 . . ?
C32 C33 C34 105.0(16) . . ?
C32 C33 Yb2 76.1(9) . . ?
C34 C33 Yb2 73.7(8) . . ?
C32 C33 H33A 126.6 . . ?
C34 C33 H33A 126.6 . . ?
Yb2 C33 H33A 126.6 . . ?
C30 C34 C33 110.7(16) . . ?
C30 C34 Yb2 77.2(11) . . ?
C33 C34 Yb2 73.1(8) . . ?
C30 C34 H34A 124.3 . . ?
C33 C34 H34A 124.3 . . ?
Yb2 C34 H34A 124.3 . . ?
C36 C35 C39 108(2) . . ?
C36 C35 Yb2 74.1(10) . . ?
C39 C35 Yb2 72.0(10) . . ?
C36 C35 H35A 126.0 . . ?
C39 C35 H35A 126.0 . . ?
Yb2 C35 H35A 126.0 . . ?
C37 C36 C35 110.4(18) . . ?
C37 C36 Yb2 75.3(10) . . ?
C35 C36 Yb2 75.1(11) . . ?
C37 C36 H36A 124.4 . . ?
C35 C36 H36A 124.4 . . ?
Yb2 C36 H36A 124.4 . . ?
C36 C37 C38 108(2) . . ?
C36 C37 Yb2 75.4(11) . . ?
C38 C37 Yb2 73.4(11) . . ?
C36 C37 H37A 125.8 . . ?
C38 C37 H37A 125.8 . . ?
Yb2 C37 H37A 125.8 . . ?
C37 C38 C39 110.4(19) . . ?
C37 C38 Yb2 76.1(9) . . ?
C39 C38 Yb2 73.5(11) . . ?
C37 C38 H38A 124.5 . . ?
C39 C38 H38A 124.5 . . ?
Yb2 C38 H38A 124.5 . . ?
C35 C39 C38 104.0(19) . . ?
C35 C39 Yb2 76.8(11) . . ?
C38 C39 Yb2 74.6(10) . . ?
C35 C39 H39A 126.8 . . ?
C38 C39 H39A 126.8 . . ?
Yb2 C39 H39A 126.8 . . ?
C45 C40 C41 118.2(14) . . ?
C45 C40 S2 122.6(11) . . ?
C41 C40 S2 119.2(11) . . ?
C42 C41 C40 121.9(14) . . ?
C42 C41 H41A 119.0 . . ?
C40 C41 H41A 119.0 . . ?
C41 C42 C43 120.4(13) . . ?
C41 C42 H42A 119.8 . . ?
C43 C42 H42A 119.8 . . ?
C44 C43 N4 124.6(13) . . ?
C44 C43 C42 117.1(13) . . ?
N4 C43 C42 118.2(12) . . ?
C43 C44 C45 122.9(13) . . ?
C43 C44 H44A 118.5 . . ?
C45 C44 H44A 118.5 . . ?
C40 C45 C44 119.3(13) . . ?
C40 C45 H45A 120.4 . . ?
C44 C45 H45A 120.4 . . ?
N4 C46 N6 124.8(17) . . ?
N4 C46 N5 117.7(17) . . ?
N6 C46 N5 114.9(18) . . ?
N5 C47 C52 106(2) . . ?
N5 C47 C48 109(2) . . ?
C52 C47 C48 103.4(19) . . ?
N5 C47 H47A 112.5 . . ?
C52 C47 H47A 112.5 . . ?
C48 C47 H47A 112.5 . . ?
C47 C48 C49 111(2) . . ?
C47 C48 H48A 109.4 . . ?
C49 C48 H48A 109.4 . . ?
C47 C48 H48B 109.4 . . ?
C49 C48 H48B 109.4 . . ?
H48A C48 H48B 108.0 . . ?
C50 C49 C48 106(2) . . ?
C50 C49 H49A 110.5 . . ?
C48 C49 H49A 110.5 . . ?
C50 C49 H49B 110.5 . . ?
C48 C49 H49B 110.5 . . ?
H49A C49 H49B 108.7 . . ?
C51 C50 C49 120(3) . . ?
C51 C50 H50A 107.2 . . ?
C49 C50 H50A 107.2 . . ?
C51 C50 H50B 107.2 . . ?
C49 C50 H50B 107.2 . . ?
H50A C50 H50B 106.8 . . ?
C50 C51 C52 107(2) . . ?
C50 C51 H51A 110.3 . . ?
C52 C51 H51A 110.3 . . ?
C50 C51 H51B 110.3 . . ?
C52 C51 H51B 110.3 . . ?
H51A C51 H51B 108.5 . . ?
C47 C52 C51 114(2) . . ?
C47 C52 H52A 108.7 . . ?
C51 C52 H52A 108.7 . . ?
C47 C52 H52B 108.7 . . ?
C51 C52 H52B 108.7 . . ?
H52A C52 H52B 107.6 . . ?
C54 C53 C58 121(4) . . ?
C54 C53 N6 118(4) . . ?
C58 C53 N6 99(3) . . ?
C54 C53 H53A 106.0 . . ?
C58 C53 H53A 106.0 . . ?
N6 C53 H53A 106.0 . . ?
C53 C54 C55 113(4) . . ?
C53 C54 H54A 109.0 . . ?
C55 C54 H54A 109.0 . . ?
C53 C54 H54B 109.0 . . ?
C55 C54 H54B 109.0 . . ?
H54A C54 H54B 107.8 . . ?
C54 C55 C56 127(4) . . ?
C54 C55 H55A 105.4 . . ?
C56 C55 H55A 105.4 . . ?
C54 C55 H55B 105.4 . . ?
C56 C55 H55B 105.4 . . ?
H55A C55 H55B 106.0 . . ?
C55 C56 C57 103(3) . . ?
C55 C56 H56A 111.2 . . ?
C57 C56 H56A 111.1 . . ?
C55 C56 H56B 111.2 . . ?
C57 C56 H56B 111.2 . . ?
H56A C56 H56B 109.1 . . ?
C58 C57 C56 116(4) . . ?
C58 C57 H57A 108.3 . . ?
C56 C57 H57A 108.3 . . ?
C58 C57 H57B 108.3 . . ?
C56 C57 H57B 108.3 . . ?
H57A C57 H57B 107.4 . . ?
C53 C58 C57 112(4) . . ?
C53 C58 H58A 109.3 . . ?
C57 C58 H58A 109.3 . . ?
C53 C58 H58B 109.3 . . ?
C57 C58 H58B 109.3 . . ?
H58A C58 H58B 108.0 . . ?

loop_
_geom_bond_atom_site_label_1
_geom_bond_atom_site_label_2
_geom_bond_distance
_geom_bond_site_symmetry_2
_geom_bond_publ_flag
Yb1 N1 2.372(12) . ?
Yb1 C3 2.537(17) . ?
Yb1 C5 2.558(19) . ?
Yb1 C4 2.567(16) . ?
Yb1 C10 2.570(15) . ?
Yb1 C8 2.585(17) . ?
Yb1 C9 2.599(17) . ?
Yb1 C1 2.600(18) . ?
Yb1 C2 2.611(16) . ?
Yb1 C7 2.639(16) . ?
Yb1 S2 2.641(4) . ?
Yb1 C6 2.642(17) . ?
Yb2 N4 2.370(10) . ?
Yb2 C33 2.565(15) . ?
Yb2 C39 2.569(19) . ?
Yb2 C34 2.573(15) . ?
Yb2 C38 2.583(16) . ?
Yb2 C32 2.602(15) . ?
Yb2 C31 2.604(17) . ?
Yb2 C37 2.616(17) . ?
Yb2 C36 2.618(17) . ?
Yb2 C35 2.630(17) . ?
Yb2 C30 2.656(19) . ?
Yb2 S1 2.666(4) 2_656 ?
S1 C11 1.775(15) . ?
S1 Yb2 2.666(4) 2_656 ?
S2 C40 1.756(15) . ?
N1 C17 1.326(18) . ?
N1 C14 1.450(17) . ?
N2 C17 1.296(17) . ?
N2 C18 1.526(19) . ?
N2 H2B 0.8600 . ?
N3 C17 1.402(18) . ?
N3 C24 1.47(2) . ?
N3 H3B 0.8600 . ?
N4 C46 1.23(2) . ?
N4 C43 1.415(16) . ?
N5 C46 1.44(3) . ?
N5 C47 1.45(2) . ?
N5 H5B 0.8600 . ?
N6 C46 1.44(2) . ?
N6 C53 1.69(3) . ?
N6 H6B 0.8600 . ?
C1 C2 1.31(2) . ?
C1 C5 1.38(3) . ?
C1 H1A 0.9800 . ?
C2 C3 1.42(3) . ?
C2 H2A 0.9800 . ?
C3 C4 1.45(3) . ?
C3 H3A 0.9800 . ?
C4 C5 1.36(3) . ?
C4 H4A 0.9800 . ?
C5 H5A 0.9800 . ?
C6 C7 1.32(2) . ?
C6 C10 1.42(2) . ?
C6 H6A 0.9800 . ?
C7 C8 1.46(2) . ?
C7 H7A 0.9800 . ?
C8 C9 1.44(3) . ?
C8 H8A 0.9800 . ?
C9 C10 1.37(2) . ?
C9 H9A 0.9800 . ?
C10 H10A 0.9800 . ?
C11 C12 1.36(2) . ?
C11 C16 1.42(2) . ?
C12 C13 1.46(2) . ?
C12 H12A 0.9300 . ?
C13 C14 1.367(19) . ?
C13 H13A 0.9300 . ?
C14 C15 1.39(2) . ?
C15 C16 1.34(2) . ?
C15 H15A 0.9300 . ?
C16 H16A 0.9300 . ?
C18 C23 1.48(2) . ?
C18 C19 1.48(3) . ?
C18 H18A 0.9800 . ?
C19 C20 1.62(3) . ?
C19 H19A 0.9700 . ?
C19 H19B 0.9700 . ?
C20 C21 1.58(4) . ?
C20 H20A 0.9700 . ?
C20 H20B 0.9700 . ?
C21 C22 1.36(4) . ?
C21 H21A 0.9700 . ?
C21 H21B 0.9700 . ?
C22 C23 1.51(3) . ?
C22 H22A 0.9700 . ?
C22 H22B 0.9700 . ?
C23 H23A 0.9700 . ?
C23 H23B 0.9700 . ?
C24 C25 1.44(3) . ?
C24 C29 1.45(3) . ?
C24 H24A 0.9800 . ?
C25 C26 1.51(4) . ?
C25 H25A 0.9700 . ?
C25 H25B 0.9700 . ?
C26 C27 1.55(4) . ?
C26 H26A 0.9700 . ?
C26 H26B 0.9700 . ?
C27 C28 1.39(4) . ?
C27 H27A 0.9700 . ?
C27 H27B 0.9700 . ?
C28 C29 1.58(4) . ?
C28 H28A 0.9700 . ?
C28 H28B 0.9700 . ?
C29 H29A 0.9700 . ?
C29 H29B 0.9700 . ?
C30 C31 1.42(3) . ?
C30 C34 1.44(3) . ?
C30 H30A 0.9800 . ?
C31 C32 1.38(2) . ?
C31 H31A 0.9800 . ?
C32 C33 1.37(2) . ?
C32 H32A 0.9800 . ?
C33 C34 1.47(3) . ?
C33 H33A 0.9800 . ?
C34 H34A 0.9800 . ?
C35 C36 1.40(3) . ?
C35 C39 1.40(3) . ?
C35 H35A 0.9800 . ?
C36 C37 1.32(3) . ?
C36 H36A 0.9800 . ?
C37 C38 1.37(3) . ?
C37 H37A 0.9800 . ?
C38 C39 1.41(3) . ?
C38 H38A 0.9800 . ?
C39 H39A 0.9800 . ?
C40 C45 1.389(19) . ?
C40 C41 1.40(2) . ?
C41 C42 1.39(2) . ?
C41 H41A 0.9300 . ?
C42 C43 1.431(19) . ?
C42 H42A 0.9300 . ?
C43 C44 1.359(19) . ?
C44 C45 1.43(2) . ?
C44 H44A 0.9300 . ?
C45 H45A 0.9300 . ?
C47 C52 1.50(3) . ?
C47 C48 1.53(4) . ?
C47 H47A 0.9800 . ?
C48 C49 1.65(4) . ?
C48 H48A 0.9700 . ?
C48 H48B 0.9700 . ?
C49 C50 1.53(4) . ?
C49 H49A 0.9700 . ?
C49 H49B 0.9700 . ?
C50 C51 1.38(3) . ?
C50 H50A 0.9700 . ?
C50 H50B 0.9700 . ?
C51 C52 1.57(3) . ?
C51 H51A 0.9700 . ?
C51 H51B 0.9700 . ?
C52 H52A 0.9700 . ?
C52 H52B 0.9700 . ?
C53 C54 1.45(2) . ?
C53 C58 1.468(19) . ?
C53 H53A 0.9800 . ?
C54 C55 1.46(2) . ?
C54 H54A 0.9700 . ?
C54 H54B 0.9700 . ?
C55 C56 1.470(19) . ?
C55 H55A 0.9700 . ?
C55 H55B 0.9700 . ?
C56 C57 1.484(19) . ?
C56 H56A 0.9700 . ?
C56 H56B 0.9700 . ?
C57 C58 1.481(19) . ?
C57 H57A 0.9700 . ?
C57 H57B 0.9700 . ?
C58 H58A 0.9700 . ?
C58 H58B 0.9700 . ?
